data_4333615
loop_
_publ_author_name
'Anna A. Sinelshchikova'
'Sergey E. Nefedov'
'Yulia Yu. Enakieva'
'Yulia G. Gorbunova'
'Aslan Yu. Tsivadze'
'Karl M. Kadish'
'Ping Chen'
'Alla Bessmertnykh-Lemeune'
'Christine Stern'
'Roger Guilard'

_publ_section_title
;
 Unusual Formation of a Stable 2D Copper Porphyrin Network
;
_journal_name_full 'Inorganic Chemistry'
_journal_page_first 999
_journal_page_last 1008
_journal_paper_doi 10.1021/ic302257g
_journal_volume 52
_journal_year 2013
_chemical_formula_sum 'C40 H38 Cu N4 O6 P2'
_chemical_formula_weight 796.22
_chemical_name_systematic
; 
 ? 
;
_space_group_IT_number 15
_symmetry_cell_setting monoclinic
_symmetry_space_group_name_Hall '-C 2yc'
_symmetry_space_group_name_H-M 'C 1 2/c 1'
_atom_sites_solution_hydrogens geom
_atom_sites_solution_primary direct
_atom_sites_solution_secondary difmap
_audit_creation_method SHELXL-97
_cell_angle_alpha 90.00
_cell_angle_beta 94.445(5)
_cell_angle_gamma 90.00
_cell_formula_units_Z 4
_cell_length_a 19.565(6)
_cell_length_b 20.676(7)
_cell_length_c 9.063(3)
_cell_measurement_reflns_used 3197
_cell_measurement_temperature 296(2)
_cell_measurement_theta_max 24.91
_cell_measurement_theta_min 2.60
_cell_volume 3655(2)
_computing_cell_refinement 'Bruker SAINT'
_computing_data_collection 'Bruker APEX2'
_computing_data_reduction 'Bruker SAINT'
_computing_molecular_graphics 'Bruker SHELXTL'
_computing_publication_material 'Bruker SHELXTL'
_computing_structure_refinement 'SHELXL-97 (Sheldrick, 1997)'
_computing_structure_solution 'SHELXS-97 (Sheldrick, 1990)'
_diffrn_ambient_temperature 296(2)
_diffrn_measured_fraction_theta_full 0.989
_diffrn_measured_fraction_theta_max 0.989
_diffrn_measurement_device_type 'Bruker APEX-II CCD'
_diffrn_measurement_method '\f and \w scans'
_diffrn_radiation_monochromator graphite
_diffrn_radiation_source 'fine-focus sealed tube'
_diffrn_radiation_type MoK\a
_diffrn_radiation_wavelength 0.71073
_diffrn_reflns_av_R_equivalents 0.0776
_diffrn_reflns_av_sigmaI/netI 0.0696
_diffrn_reflns_limit_h_max 25
_diffrn_reflns_limit_h_min -25
_diffrn_reflns_limit_k_max 27
_diffrn_reflns_limit_k_min -27
_diffrn_reflns_limit_l_max 11
_diffrn_reflns_limit_l_min -11
_diffrn_reflns_number 17875
_diffrn_reflns_theta_full 28.00
_diffrn_reflns_theta_max 28.00
_diffrn_reflns_theta_min 2.60
_diffrn_standards_number 0
_exptl_absorpt_coefficient_mu 0.739
_exptl_absorpt_correction_T_max 0.9297
_exptl_absorpt_correction_T_min 0.9036
_exptl_absorpt_correction_type multi-scan
_exptl_absorpt_process_details sadabs
_exptl_crystal_colour violet
_exptl_crystal_density_diffrn 1.447
_exptl_crystal_description prizm
_exptl_crystal_F_000 1652
_exptl_crystal_size_max 0.14
_exptl_crystal_size_mid 0.12
_exptl_crystal_size_min 0.10
_refine_diff_density_max 1.008
_refine_diff_density_min -0.871
_refine_diff_density_rms 0.099
_refine_ls_extinction_method none
_refine_ls_goodness_of_fit_ref 1.000
_refine_ls_hydrogen_treatment constr
_refine_ls_matrix_type full
_refine_ls_number_parameters 241
_refine_ls_number_reflns 4359
_refine_ls_number_restraints 0
_refine_ls_restrained_S_all 1.000
_refine_ls_R_factor_all 0.0997
_refine_ls_R_factor_gt 0.0560
_refine_ls_shift/su_max 0.000
_refine_ls_shift/su_mean 0.000
_refine_ls_structure_factor_coef Fsqd
_refine_ls_weighting_details 'calc w=1/[\s^2^(Fo^2^)+(0.0908P)^2^+0.0000P] where P=(Fo^2^+2Fc^2^)/3'
_refine_ls_weighting_scheme calc
_refine_ls_wR_factor_gt 0.1311
_refine_ls_wR_factor_ref 0.1584
_reflns_number_gt 2809
_reflns_number_total 4359
_reflns_threshold_expression >2sigma(I)
_cod_data_source_file ic302257g_si_002.cif
_cod_data_source_block 1
_cod_database_code 4333615

loop_
_symmetry_equiv_pos_as_xyz
'x, y, z'
'-x, y, -z+1/2'
'x+1/2, y+1/2, z'
'-x+1/2, y+1/2, -z+1/2'
'-x, -y, -z'
'x, -y, z-1/2'
'-x+1/2, -y+1/2, -z'
'x+1/2, -y+1/2, z-1/2'

loop_
_atom_site_label
_atom_site_type_symbol
_atom_site_fract_x
_atom_site_fract_y
_atom_site_fract_z
_atom_site_U_iso_or_equiv
_atom_site_adp_type
_atom_site_occupancy
_atom_site_symmetry_multiplicity
_atom_site_calc_flag
_atom_site_refinement_flags
Cu1 Cu 0.0000 0.42504(2) 0.7500 0.02242(18) Uani 1 2 d S
P1 P -0.23234(4) 0.42820(4) 0.41896(10) 0.0271(2) Uani 1 1 d .
O1 O -0.26188(13) 0.49299(11) 0.3939(3) 0.0379(6) Uani 1 1 d .
O2 O -0.22146(13) 0.38756(13) 0.2766(3) 0.0373(6) Uani 1 1 d .
O3 O -0.28134(11) 0.38189(11) 0.5018(3) 0.0306(6) Uani 1 1 d .
N1 N -0.06389(14) 0.35710(12) 0.6618(3) 0.0258(6) Uani 1 1 d .
N2 N -0.05790(14) 0.49256(12) 0.6448(3) 0.0242(6) Uani 1 1 d .
C1 C -0.05711(17) 0.29134(15) 0.6826(4) 0.0269(7) Uani 1 1 d .
C2 C 0.0000 0.2603(2) 0.7500 0.0258(10) Uani 1 2 d S
C3 C 0.0000 0.1876(2) 0.7500 0.0312(11) Uani 1 2 d S
C4 C 0.0278(2) 0.15352(19) 0.6378(5) 0.0458(10) Uani 1 1 d .
H4A H 0.0464 0.1759 0.5615 0.055 Uiso 1 1 calc R
C5 C 0.0283(2) 0.08556(19) 0.6374(6) 0.0599(11) Uani 1 1 d .
H5A H 0.0475 0.0629 0.5622 0.072 Uiso 1 1 calc R
C6 C 0.0000 0.0532(3) 0.7500 0.0599(11) Uani 1 2 d S
H6A H 0.0000 0.0083 0.7500 0.072 Uiso 1 2 calc SR
C7 C -0.11703(17) 0.25862(16) 0.6180(4) 0.0306(8) Uani 1 1 d .
H7A H -0.1249 0.2143 0.6182 0.037 Uiso 1 1 calc R
C8 C -0.15963(17) 0.30427(16) 0.5570(4) 0.0297(8) Uani 1 1 d .
H8A H -0.2026 0.2973 0.5084 0.036 Uiso 1 1 calc R
C9 C -0.12574(16) 0.36626(16) 0.5813(4) 0.0258(7) Uani 1 1 d .
C10 C -0.14934(16) 0.42588(15) 0.5210(4) 0.0252(7) Uani 1 1 d .
C11 C -0.2759(2) 0.3861(2) 0.1573(4) 0.0423(9) Uani 1 1 d .
H11A H -0.2716 0.4229 0.0922 0.051 Uiso 1 1 calc R
H11B H -0.3203 0.3883 0.1978 0.051 Uiso 1 1 calc R
C12 C -0.2697(3) 0.3248(3) 0.0737(5) 0.0609(13) Uani 1 1 d .
H12A H -0.3031 0.3243 -0.0097 0.091 Uiso 1 1 calc R
H12B H -0.2775 0.2888 0.1371 0.091 Uiso 1 1 calc R
H12C H -0.2246 0.3218 0.0397 0.091 Uiso 1 1 calc R
C13 C -0.3007(2) 0.4011(2) 0.6473(5) 0.0434(10) Uani 1 1 d .
H13A H -0.2688 0.4335 0.6886 0.052 Uiso 1 1 calc R
H13B H -0.2981 0.3639 0.7128 0.052 Uiso 1 1 calc R
C14 C -0.3720(2) 0.4280(2) 0.6377(7) 0.0607(13) Uani 1 1 d .
H14A H -0.3853 0.4365 0.7355 0.091 Uiso 1 1 calc R
H14B H -0.4029 0.3972 0.5895 0.091 Uiso 1 1 calc R
H14C H -0.3733 0.4675 0.5818 0.091 Uiso 1 1 calc R
C15 C -0.11254(16) 0.48384(15) 0.5425(4) 0.0248(7) Uani 1 1 d .
C16 C -0.12792(17) 0.54442(15) 0.4653(4) 0.0270(7) Uani 1 1 d .
H16A H -0.1612 0.5510 0.3878 0.032 Uiso 1 1 calc R
C17 C -0.08473(17) 0.58917(15) 0.5275(4) 0.0272(7) Uani 1 1 d .
H17A H -0.0822 0.6324 0.4998 0.033 Uiso 1 1 calc R
C18 C -0.04342(16) 0.55804(15) 0.6441(4) 0.0247(7) Uani 1 1 d .
C19 C 0.0000 0.5899(2) 0.7500 0.0242(10) Uani 1 2 d S
C20 C 0.0000 0.6624(2) 0.7500 0.0260(10) Uani 1 2 d S
C21 C 0.06077(18) 0.69635(16) 0.7407(4) 0.0313(8) Uani 1 1 d .
H21A H 0.1018 0.6741 0.7346 0.038 Uiso 1 1 calc R
C22 C 0.0602(2) 0.76374(17) 0.7407(4) 0.0390(9) Uani 1 1 d .
H22A H 0.1011 0.7863 0.7344 0.047 Uiso 1 1 calc R
C23 C 0.0000 0.7974(3) 0.7500 0.0417(13) Uani 1 2 d S
H23A H 0.0000 0.8424 0.7500 0.050 Uiso 1 2 calc SR

loop_
_atom_site_aniso_label
_atom_site_aniso_U_11
_atom_site_aniso_U_22
_atom_site_aniso_U_33
_atom_site_aniso_U_23
_atom_site_aniso_U_13
_atom_site_aniso_U_12
Cu1 0.0235(3) 0.0101(3) 0.0325(3) 0.000 -0.0049(2) 0.000
P1 0.0259(4) 0.0193(4) 0.0347(5) -0.0014(4) -0.0073(4) 0.0013(3)
O1 0.0325(13) 0.0199(12) 0.0587(17) 0.0044(11) -0.0128(12) 0.0039(10)
O2 0.0334(13) 0.0379(15) 0.0388(14) -0.0076(11) -0.0096(11) 0.0038(11)
O3 0.0274(12) 0.0211(12) 0.0419(14) -0.0030(10) -0.0055(10) -0.0019(9)
N1 0.0265(14) 0.0142(13) 0.0353(16) -0.0003(11) -0.0060(12) 0.0007(11)
N2 0.0262(14) 0.0152(13) 0.0304(15) -0.0019(11) -0.0021(12) -0.0006(10)
C1 0.0300(17) 0.0115(15) 0.0384(19) -0.0014(13) -0.0025(14) -0.0010(12)
C2 0.028(2) 0.014(2) 0.034(3) 0.000 -0.0057(19) 0.000
C3 0.029(2) 0.014(2) 0.048(3) 0.000 -0.012(2) 0.000
C4 0.051(2) 0.0221(19) 0.063(3) -0.0052(18) -0.002(2) 0.0050(17)
C5 0.055(2) 0.0180(17) 0.104(4) -0.016(2) -0.013(2) 0.0099(18)
C6 0.055(2) 0.0180(17) 0.104(4) -0.016(2) -0.013(2) 0.0099(18)
C7 0.0288(17) 0.0154(15) 0.046(2) 0.0018(14) -0.0056(15) -0.0007(13)
C8 0.0275(17) 0.0163(15) 0.044(2) -0.0022(14) -0.0067(15) -0.0025(13)
C9 0.0228(16) 0.0193(16) 0.0345(18) -0.0029(14) -0.0033(14) 0.0001(12)
C10 0.0249(16) 0.0193(15) 0.0306(17) -0.0008(13) -0.0040(13) 0.0003(13)
C11 0.043(2) 0.043(2) 0.039(2) -0.0036(18) -0.0147(17) -0.0014(18)
C12 0.074(3) 0.052(3) 0.055(3) -0.018(2) -0.012(2) -0.014(2)
C13 0.039(2) 0.042(2) 0.049(2) -0.0017(19) 0.0052(18) -0.0046(18)
C14 0.045(3) 0.041(3) 0.098(4) -0.003(3) 0.022(3) 0.002(2)
C15 0.0271(17) 0.0167(15) 0.0299(17) 0.0005(13) -0.0020(14) 0.0024(12)
C16 0.0282(17) 0.0184(16) 0.0334(18) 0.0018(14) -0.0037(14) 0.0020(13)
C17 0.0302(17) 0.0166(15) 0.0345(19) 0.0034(13) 0.0018(14) 0.0016(12)
C18 0.0248(16) 0.0154(15) 0.0338(18) -0.0010(13) 0.0016(14) 0.0005(12)
C19 0.023(2) 0.011(2) 0.038(3) 0.000 0.0031(19) 0.000
C20 0.029(2) 0.017(2) 0.031(3) 0.000 -0.002(2) 0.000
C21 0.0341(19) 0.0166(16) 0.043(2) 0.0008(15) 0.0000(16) 0.0004(14)
C22 0.041(2) 0.0161(17) 0.061(2) -0.0002(17) 0.0056(18) -0.0065(15)
C23 0.049(3) 0.017(2) 0.060(4) 0.000 0.005(3) 0.000

loop_
_atom_type_symbol
_atom_type_description
_atom_type_scat_dispersion_real
_atom_type_scat_dispersion_imag
_atom_type_scat_source
C C 0.0033 0.0016 'International Tables Vol C Tables 4.2.6.8 and 6.1.1.4'
H H 0.0000 0.0000 'International Tables Vol C Tables 4.2.6.8 and 6.1.1.4'
N N 0.0061 0.0033 'International Tables Vol C Tables 4.2.6.8 and 6.1.1.4'
O O 0.0106 0.0060 'International Tables Vol C Tables 4.2.6.8 and 6.1.1.4'
P P 0.1023 0.0942 'International Tables Vol C Tables 4.2.6.8 and 6.1.1.4'
Cu Cu 0.3201 1.2651 'International Tables Vol C Tables 4.2.6.8 and 6.1.1.4'

loop_
_geom_angle_atom_site_label_1
_geom_angle_atom_site_label_2
_geom_angle_atom_site_label_3
_geom_angle
_geom_angle_site_symmetry_1
_geom_angle_site_symmetry_3
N2 Cu1 N2 91.10(15) 2_556 .
N2 Cu1 N1 174.25(11) 2_556 .
N2 Cu1 N1 89.22(11) . .
N2 Cu1 N1 89.22(11) 2_556 2_556
N2 Cu1 N1 174.25(11) . 2_556
N1 Cu1 N1 91.05(15) . 2_556
O1 P1 O2 116.00(15) . .
O1 P1 O3 112.27(14) . .
O2 P1 O3 101.04(14) . .
O1 P1 C10 115.51(15) . .
O2 P1 C10 103.47(14) . .
O3 P1 C10 107.12(14) . .
C11 O2 P1 118.9(2) . .
C13 O3 P1 118.3(2) . .
C9 N1 C1 106.2(3) . .
C9 N1 Cu1 127.6(2) . .
C1 N1 Cu1 125.9(2) . .
C15 N2 C18 105.9(3) . .
C15 N2 Cu1 128.0(2) . .
C18 N2 Cu1 125.4(2) . .
N1 C1 C2 125.6(3) . .
N1 C1 C7 110.0(3) . .
C2 C1 C7 124.3(3) . .
C1 C2 C1 124.9(4) . 2_556
C1 C2 C3 117.6(2) . .
C1 C2 C3 117.6(2) 2_556 .
C4 C3 C4 118.6(5) . 2_556
C4 C3 C2 120.7(2) . .
C4 C3 C2 120.7(2) 2_556 .
C3 C4 C5 121.0(4) . .
C6 C5 C4 118.8(5) . .
C5 C6 C5 121.7(6) 2_556 .
C8 C7 C1 107.2(3) . .
C7 C8 C9 107.2(3) . .
N1 C9 C10 125.0(3) . .
N1 C9 C8 109.4(3) . .
C10 C9 C8 125.5(3) . .
C15 C10 C9 122.9(3) . .
C15 C10 P1 118.6(2) . .
C9 C10 P1 118.4(2) . .
O2 C11 C12 108.2(3) . .
O3 C13 C14 110.8(4) . .
N2 C15 C10 124.8(3) . .
N2 C15 C16 109.5(3) . .
C10 C15 C16 125.7(3) . .
C17 C16 C15 106.9(3) . .
C16 C17 C18 107.5(3) . .
N2 C18 C19 124.9(3) . .
N2 C18 C17 109.8(3) . .
C19 C18 C17 125.0(3) . .
C18 C19 C18 123.7(4) . 2_556
C18 C19 C20 118.2(2) . .
C18 C19 C20 118.2(2) 2_556 .
C21 C20 C21 119.3(4) 2_556 .
C21 C20 C19 120.3(2) 2_556 .
C21 C20 C19 120.3(2) . .
C22 C21 C20 119.9(3) . .
C23 C22 C21 120.8(4) . .
C22 C23 C22 119.3(5) 2_556 .

loop_
_geom_bond_atom_site_label_1
_geom_bond_atom_site_label_2
_geom_bond_distance
_geom_bond_site_symmetry_2
Cu1 N2 1.993(3) 2_556
Cu1 N2 1.993(3) .
Cu1 N1 2.005(3) .
Cu1 N1 2.005(3) 2_556
P1 O1 1.470(2) .
P1 O2 1.568(3) .
P1 O3 1.585(3) .
P1 C10 1.806(3) .
O2 C11 1.458(4) .
O3 C13 1.456(5) .
N1 C9 1.377(4) .
N1 C1 1.378(4) .
N2 C15 1.372(4) .
N2 C18 1.383(4) .
C1 C2 1.389(4) .
C1 C7 1.438(4) .
C2 C1 1.389(4) 2_556
C2 C3 1.502(6) .
C3 C4 1.383(5) .
C3 C4 1.383(5) 2_556
C4 C5 1.405(5) .
C5 C6 1.372(6) .
C6 C5 1.372(6) 2_556
C7 C8 1.349(5) .
C8 C9 1.452(4) .
C9 C10 1.412(4) .
C10 C15 1.404(4) .
C11 C12 1.487(6) .
C13 C14 1.498(6) .
C15 C16 1.454(4) .
C16 C17 1.347(5) .
C17 C18 1.432(5) .
C18 C19 1.397(4) .
C19 C18 1.397(4) 2_556
C19 C20 1.499(6) .
C20 C21 1.389(4) 2_556
C20 C21 1.389(4) .
C21 C22 1.394(5) .
C22 C23 1.377(5) .
C23 C22 1.377(5) 2_556
